data_7159523
loop_
_publ_author_name
'Jiang, Dong-Fang'
'Qi, Zhenjie'
'Li, Dengfeng'
'Wen, Si-Miaomiao'
'Liu, Zhao'
'Hao, Wen-Juan'
'Jiang, Bo'

_publ_section_title
;
 PhI(OAc)<sub>2</sub>-mediated aminoacyloxylation of
 &#x3b2;,&#x3b3;-unsaturated hydrazones using Togni reagent II as an
 acyloxyl precursor.
;
_journal_issue 33
_journal_name_full 'Organic &amp; biomolecular chemistry'
_journal_page_first 6757
_journal_page_last 6761
_journal_paper_doi 10.1039/d3ob01125a
_journal_volume 21
_journal_year 2023
_chemical_formula_sum 'C25 H22 Cl I N2 O4 S'
_chemical_formula_weight 608.86
_space_group_IT_number 14
_space_group_name_Hall '-P 2ybc'
_space_group_name_H-M_alt 'P 1 21/c 1'
_symmetry_cell_setting monoclinic
_symmetry_space_group_name_H-M 'P 1 21/c 1'
_atom_sites_solution_hydrogens geom
_atom_sites_solution_primary direct
_atom_sites_solution_secondary difmap
_audit_creation_method SHELXL-97
_audit_update_record
;
2023-06-22 deposited with the CCDC.	2023-08-07 downloaded from the CCDC.
;
_cell_angle_alpha 90.00
_cell_angle_beta 106.856(3)
_cell_angle_gamma 90.00
_cell_formula_units_Z 4
_cell_length_a 8.3871(11)
_cell_length_b 16.0084(17)
_cell_length_c 19.7110(19)
_cell_measurement_reflns_used 1359
_cell_measurement_temperature 293(2)
_cell_measurement_theta_max 66.7630
_cell_measurement_theta_min 3.6160
_cell_volume 2532.8(5)
_computing_cell_refinement 'Bruker FRAMBO'
_computing_data_collection 'Bruker FRAMBO'
_computing_data_reduction 'Bruker SAINT'
_computing_molecular_graphics 'Bruker SHELXTL'
_computing_publication_material 'Bruker SHELXTL'
_computing_structure_refinement 'SHELXL-97 (Sheldrick, 1997)'
_computing_structure_solution 'SHELXS-97 (Sheldrick, 1990)'
_diffrn_ambient_temperature 293(2)
_diffrn_measured_fraction_theta_full 1.000
_diffrn_measured_fraction_theta_max 1.000
_diffrn_measurement_device_type 'CCD area detector'
_diffrn_measurement_method 'phi and omega scans'
_diffrn_radiation_monochromator graphite
_diffrn_radiation_source 'fine-focus sealed tube'
_diffrn_radiation_type CuK\a
_diffrn_radiation_wavelength 1.54178
_diffrn_reflns_av_R_equivalents 0.0605
_diffrn_reflns_av_sigmaI/netI 0.1029
_diffrn_reflns_limit_h_max 9
_diffrn_reflns_limit_h_min -9
_diffrn_reflns_limit_k_max 12
_diffrn_reflns_limit_k_min -18
_diffrn_reflns_limit_l_max 18
_diffrn_reflns_limit_l_min -23
_diffrn_reflns_number 8718
_diffrn_reflns_theta_full 66.05
_diffrn_reflns_theta_max 66.05
_diffrn_reflns_theta_min 3.62
_exptl_absorpt_coefficient_mu 11.961
_exptl_absorpt_correction_T_max 0.6462
_exptl_absorpt_correction_T_min 0.3054
_exptl_absorpt_correction_type multi-scan
_exptl_absorpt_process_details sadabs
_exptl_crystal_density_diffrn 1.597
_exptl_crystal_density_method 'not measured'
_exptl_crystal_F_000 1216
_exptl_crystal_size_max 0.13
_exptl_crystal_size_mid 0.05
_exptl_crystal_size_min 0.04
_refine_diff_density_max 0.585
_refine_diff_density_min -0.610
_refine_diff_density_rms 0.090
_refine_ls_extinction_method none
_refine_ls_goodness_of_fit_ref 1.018
_refine_ls_hydrogen_treatment mixed
_refine_ls_matrix_type full
_refine_ls_number_parameters 309
_refine_ls_number_reflns 4410
_refine_ls_number_restraints 0
_refine_ls_restrained_S_all 1.018
_refine_ls_R_factor_all 0.1158
_refine_ls_R_factor_gt 0.0628
_refine_ls_shift/su_max 0.000
_refine_ls_shift/su_mean 0.000
_refine_ls_structure_factor_coef Fsqd
_refine_ls_weighting_details 'calc w=1/[\s^2^(Fo^2^)+(0.0230P)^2^+0.0000P] where P=(Fo^2^+2Fc^2^)/3'
_refine_ls_weighting_scheme calc
_refine_ls_wR_factor_gt 0.0996
_refine_ls_wR_factor_ref 0.1209
_reflns_number_gt 2505
_reflns_number_total 4410
_reflns_threshold_expression >2sigma(I)
_cod_data_source_file d3ob01125a2.cif
_cod_data_source_block 160205a
_cod_depositor_comments
;
The following automatic conversions were performed:

data item '_symmetry_cell_setting' value 'Monoclinic' was changed to
'monoclinic' in accordance with the
/home/data/users/saulius/crontab/automatic-downloads/rss-feeds/RSC/lib/dictionaries/cif_core.dic
dictionary named 'cif_core.dic' version 2.4.2 last updated on
2011-04-26.

Automatic conversion script
Id: cif_fix_values 8170 2020-07-09 18:12:32Z antanas 

 Adding full bibliography for 7159523.cif.
;
_cod_original_sg_symbol_H-M P2(1)/n
_cod_database_code 7159523

loop_
_symmetry_equiv_pos_as_xyz
'x, y, z'
'-x, y+1/2, -z+1/2'
'-x, -y, -z'
'x, -y-1/2, z-1/2'

loop_
_atom_site_label
_atom_site_type_symbol
_atom_site_fract_x
_atom_site_fract_y
_atom_site_fract_z
_atom_site_U_iso_or_equiv
_atom_site_adp_type
_atom_site_occupancy
_atom_site_symmetry_multiplicity
_atom_site_calc_flag
_atom_site_refinement_flags
_atom_site_disorder_assembly
_atom_site_disorder_group
I1 I 0.44609(8) 0.22764(4) 0.16636(3) 0.0752(2) Uani 1 1 d . . .
S1 S 0.9073(2) 0.24132(11) 0.30700(10) 0.0450(5) Uani 1 1 d . . .
Cl1 Cl 0.6729(3) 0.48493(16) 0.67689(11) 0.0788(7) Uani 1 1 d . . .
N1 N 0.8447(7) 0.3384(3) 0.3142(3) 0.0398(15) Uani 1 1 d . . .
N2 N 0.8297(7) 0.3544(3) 0.3822(3) 0.0413(15) Uani 1 1 d . . .
O1 O 0.6124(5) 0.4560(3) 0.2429(2) 0.0404(12) Uani 1 1 d . . .
O2 O 0.6411(6) 0.4124(4) 0.1380(3) 0.0698(18) Uani 1 1 d . . .
O3 O 0.9067(6) 0.2344(3) 0.2338(2) 0.0524(13) Uani 1 1 d . . .
O4 O 0.8059(6) 0.1868(3) 0.3349(3) 0.0555(14) Uani 1 1 d . . .
C1 C 0.9009(8) 0.4049(4) 0.2763(3) 0.0411(18) Uani 1 1 d . . .
H1A H 0.8962 0.3863 0.2289 0.049 Uiso 1 1 calc R . .
H1B H 1.0152 0.4197 0.3009 0.049 Uiso 1 1 calc R . .
C2 C 0.7880(8) 0.4805(4) 0.2722(4) 0.0370(17) Uani 1 1 d . . .
C3 C 0.7961(8) 0.5043(4) 0.3484(3) 0.0399(18) Uani 1 1 d . . .
H3A H 0.8923 0.5398 0.3675 0.048 Uiso 1 1 calc R . .
H3B H 0.6976 0.5364 0.3477 0.048 Uiso 1 1 calc R . .
C4 C 0.8072(8) 0.4306(4) 0.3967(3) 0.0345(16) Uani 1 1 d . . .
C5 C 0.8307(9) 0.5530(4) 0.2333(4) 0.057(2) Uani 1 1 d . . .
H5A H 0.8099 0.5387 0.1842 0.085 Uiso 1 1 calc R . .
H5B H 0.9462 0.5668 0.2533 0.085 Uiso 1 1 calc R . .
H5C H 0.7633 0.6001 0.2375 0.085 Uiso 1 1 calc R . .
C6 C 0.7806(8) 0.4458(5) 0.4684(4) 0.0401(17) Uani 1 1 d . . .
C7 C 0.7376(9) 0.5242(5) 0.4875(4) 0.054(2) Uani 1 1 d . . .
H7 H 0.7305 0.5691 0.4568 0.064 Uiso 1 1 calc R . .
C8 C 0.7049(9) 0.5365(5) 0.5519(4) 0.057(2) Uani 1 1 d . . .
H8 H 0.6728 0.5887 0.5641 0.068 Uiso 1 1 calc R . .
C9 C 0.7208(9) 0.4703(6) 0.5970(4) 0.053(2) Uani 1 1 d . . .
C10 C 0.7706(10) 0.3927(5) 0.5812(4) 0.062(2) Uani 1 1 d . . .
H10 H 0.7836 0.3490 0.6134 0.075 Uiso 1 1 calc R . .
C11 C 0.8010(9) 0.3809(5) 0.5164(4) 0.054(2) Uani 1 1 d . . .
H11 H 0.8355 0.3288 0.5051 0.065 Uiso 1 1 calc R . .
C12 C 0.5556(9) 0.4259(4) 0.1767(4) 0.0446(19) Uani 1 1 d . . .
C13 C 0.3718(9) 0.4132(5) 0.1549(3) 0.0425(19) Uani 1 1 d . . .
C14 C 0.2985(9) 0.3364(5) 0.1453(4) 0.0468(19) Uani 1 1 d . . .
C15 C 0.1276(10) 0.3270(6) 0.1220(4) 0.065(3) Uani 1 1 d . . .
H15 H 0.0800 0.2740 0.1161 0.078 Uiso 1 1 calc R . .
C16 C 0.0292(11) 0.3971(7) 0.1078(5) 0.076(3) Uani 1 1 d . . .
H16 H -0.0860 0.3915 0.0918 0.091 Uiso 1 1 calc R . .
C17 C 0.0986(12) 0.4751(7) 0.1171(4) 0.082(3) Uani 1 1 d . . .
H17 H 0.0306 0.5221 0.1067 0.099 Uiso 1 1 calc R . .
C18 C 0.2695(11) 0.4842(5) 0.1417(4) 0.062(2) Uani 1 1 d . . .
H18 H 0.3165 0.5372 0.1494 0.075 Uiso 1 1 calc R . .
C19 C 1.1143(8) 0.2317(4) 0.3605(3) 0.0381(16) Uani 1 1 d . . .
C20 C 1.2446(9) 0.2566(4) 0.3349(4) 0.0476(19) Uani 1 1 d . . .
H20 H 1.2225 0.2840 0.2915 0.057 Uiso 1 1 calc R . .
C21 C 1.4064(10) 0.2407(5) 0.3739(4) 0.056(2) Uani 1 1 d . . .
H21 H 1.4933 0.2594 0.3573 0.067 Uiso 1 1 calc R . .
C22 C 1.4425(11) 0.1974(5) 0.4370(4) 0.058(2) Uani 1 1 d . . .
C23 C 1.3149(11) 0.1745(5) 0.4627(4) 0.063(2) Uani 1 1 d . . .
H23 H 1.3383 0.1471 0.5061 0.075 Uiso 1 1 calc R . .
C24 C 1.1505(10) 0.1914(5) 0.4255(4) 0.059(2) Uani 1 1 d . . .
H24 H 1.0649 0.1758 0.4441 0.070 Uiso 1 1 calc R . .
C25 C 1.6189(10) 0.1746(6) 0.4771(4) 0.079(3) Uani 1 1 d . . .
H25A H 1.6501 0.2028 0.5220 0.118 Uiso 1 1 calc R . .
H25B H 1.6923 0.1912 0.4501 0.118 Uiso 1 1 calc R . .
H25C H 1.6267 0.1153 0.4846 0.118 Uiso 1 1 calc R . .

loop_
_atom_site_aniso_label
_atom_site_aniso_U_11
_atom_site_aniso_U_22
_atom_site_aniso_U_33
_atom_site_aniso_U_23
_atom_site_aniso_U_13
_atom_site_aniso_U_12
I1 0.0809(5) 0.0468(3) 0.1016(5) 0.0025(3) 0.0322(4) -0.0021(3)
S1 0.0513(12) 0.0295(10) 0.0554(12) -0.0042(9) 0.0172(10) 0.0030(9)
Cl1 0.0754(16) 0.113(2) 0.0574(14) -0.0261(13) 0.0344(12) -0.0211(14)
N1 0.058(4) 0.023(3) 0.041(4) 0.006(3) 0.020(3) 0.009(3)
N2 0.048(4) 0.035(3) 0.044(4) 0.000(3) 0.018(3) 0.002(3)
O1 0.044(3) 0.036(3) 0.045(3) -0.003(2) 0.018(2) 0.000(2)
O2 0.059(4) 0.099(5) 0.057(4) -0.024(3) 0.026(3) -0.014(3)
O3 0.067(4) 0.041(3) 0.047(3) -0.009(3) 0.012(3) 0.002(3)
O4 0.058(4) 0.035(3) 0.076(4) 0.005(3) 0.022(3) -0.008(3)
C1 0.044(5) 0.034(4) 0.046(5) 0.002(3) 0.015(4) 0.002(3)
C2 0.034(4) 0.030(4) 0.049(5) 0.001(3) 0.015(3) -0.007(3)
C3 0.043(5) 0.028(4) 0.048(5) -0.004(3) 0.011(4) 0.003(3)
C4 0.028(4) 0.036(4) 0.043(4) 0.003(3) 0.015(3) -0.002(3)
C5 0.072(6) 0.039(5) 0.066(6) 0.001(4) 0.030(5) -0.005(4)
C6 0.034(4) 0.044(4) 0.043(4) -0.008(4) 0.012(3) -0.002(3)
C7 0.073(6) 0.048(5) 0.046(5) -0.008(4) 0.025(4) -0.005(4)
C8 0.069(6) 0.057(5) 0.047(5) -0.024(4) 0.020(4) 0.001(5)
C9 0.042(5) 0.081(7) 0.040(5) -0.013(5) 0.020(4) -0.011(4)
C10 0.080(7) 0.059(6) 0.057(6) -0.003(5) 0.034(5) -0.010(5)
C11 0.072(6) 0.043(5) 0.052(5) -0.001(4) 0.025(4) 0.007(4)
C12 0.039(5) 0.039(4) 0.057(5) 0.007(4) 0.016(4) -0.003(4)
C13 0.049(5) 0.046(5) 0.037(4) -0.001(4) 0.020(4) -0.003(4)
C14 0.038(5) 0.055(5) 0.047(5) 0.000(4) 0.011(4) -0.007(4)
C15 0.054(6) 0.082(7) 0.064(6) -0.026(5) 0.026(5) -0.019(5)
C16 0.041(6) 0.111(9) 0.074(7) -0.025(7) 0.014(5) -0.001(6)
C17 0.070(7) 0.110(9) 0.063(6) -0.002(6) 0.014(5) 0.041(7)
C18 0.067(6) 0.056(6) 0.069(6) -0.013(5) 0.026(5) 0.005(5)
C19 0.045(4) 0.030(4) 0.037(4) -0.003(3) 0.010(3) 0.011(3)
C20 0.056(5) 0.040(5) 0.050(5) 0.004(4) 0.020(4) 0.005(4)
C21 0.059(6) 0.049(5) 0.066(6) -0.008(4) 0.028(5) -0.009(4)
C22 0.064(6) 0.057(6) 0.047(5) -0.009(4) 0.008(5) -0.002(5)
C23 0.072(7) 0.077(7) 0.038(5) 0.005(4) 0.015(5) -0.007(5)
C24 0.060(6) 0.061(6) 0.062(6) 0.008(5) 0.028(5) -0.001(5)
C25 0.063(7) 0.098(8) 0.069(6) 0.008(6) 0.010(5) 0.004(6)

loop_
_atom_type_symbol
_atom_type_description
_atom_type_scat_dispersion_real
_atom_type_scat_dispersion_imag
_atom_type_scat_source
C C 0.0181 0.0091 'International Tables Vol C Tables 4.2.6.8 and 6.1.1.4'
H H 0.0000 0.0000 'International Tables Vol C Tables 4.2.6.8 and 6.1.1.4'
N N 0.0311 0.0180 'International Tables Vol C Tables 4.2.6.8 and 6.1.1.4'
O O 0.0492 0.0322 'International Tables Vol C Tables 4.2.6.8 and 6.1.1.4'
Cl Cl 0.3639 0.7018 'International Tables Vol C Tables 4.2.6.8 and 6.1.1.4'
S S 0.3331 0.5567 'International Tables Vol C Tables 4.2.6.8 and 6.1.1.4'
I I -0.3257 6.8362 'International Tables Vol C Tables 4.2.6.8 and 6.1.1.4'

loop_
_geom_angle_atom_site_label_1
_geom_angle_atom_site_label_2
_geom_angle_atom_site_label_3
_geom_angle
_geom_angle_site_symmetry_1
_geom_angle_site_symmetry_3
_geom_angle_publ_flag
O4 S1 O3 120.3(3) . . ?
O4 S1 N1 107.4(3) . . ?
O3 S1 N1 104.4(3) . . ?
O4 S1 C19 108.0(3) . . ?
O3 S1 C19 108.0(3) . . ?
N1 S1 C19 108.2(3) . . ?
N2 N1 C1 119.2(5) . . ?
N2 N1 S1 111.8(4) . . ?
C1 N1 S1 118.9(4) . . ?
C4 N2 N1 116.5(6) . . ?
C12 O1 C2 120.7(5) . . ?
N1 C1 C2 108.6(5) . . ?
N1 C1 H1A 110.0 . . ?
C2 C1 H1A 110.0 . . ?
N1 C1 H1B 110.0 . . ?
C2 C1 H1B 110.0 . . ?
H1A C1 H1B 108.3 . . ?
O1 C2 C5 111.6(6) . . ?
O1 C2 C1 110.2(5) . . ?
C5 C2 C1 114.0(6) . . ?
O1 C2 C3 101.9(5) . . ?
C5 C2 C3 111.2(6) . . ?
C1 C2 C3 107.2(5) . . ?
C4 C3 C2 113.8(5) . . ?
C4 C3 H3A 108.8 . . ?
C2 C3 H3A 108.8 . . ?
C4 C3 H3B 108.8 . . ?
C2 C3 H3B 108.8 . . ?
H3A C3 H3B 107.7 . . ?
N2 C4 C3 126.4(6) . . ?
N2 C4 C6 115.7(6) . . ?
C3 C4 C6 117.8(6) . . ?
C2 C5 H5A 109.5 . . ?
C2 C5 H5B 109.5 . . ?
H5A C5 H5B 109.5 . . ?
C2 C5 H5C 109.5 . . ?
H5A C5 H5C 109.5 . . ?
H5B C5 H5C 109.5 . . ?
C11 C6 C7 119.0(7) . . ?
C11 C6 C4 119.7(6) . . ?
C7 C6 C4 121.3(7) . . ?
C6 C7 C8 120.8(7) . . ?
C6 C7 H7 119.6 . . ?
C8 C7 H7 119.6 . . ?
C9 C8 C7 118.5(7) . . ?
C9 C8 H8 120.7 . . ?
C7 C8 H8 120.7 . . ?
C8 C9 C10 122.2(7) . . ?
C8 C9 Cl1 118.5(7) . . ?
C10 C9 Cl1 119.2(7) . . ?
C9 C10 C11 118.8(8) . . ?
C9 C10 H10 120.6 . . ?
C11 C10 H10 120.6 . . ?
C6 C11 C10 120.5(7) . . ?
C6 C11 H11 119.7 . . ?
C10 C11 H11 119.7 . . ?
O2 C12 O1 124.7(7) . . ?
O2 C12 C13 123.3(7) . . ?
O1 C12 C13 112.0(6) . . ?
C14 C13 C18 118.5(7) . . ?
C14 C13 C12 123.4(7) . . ?
C18 C13 C12 118.0(7) . . ?
C13 C14 C15 121.9(8) . . ?
C13 C14 I1 120.1(6) . . ?
C15 C14 I1 117.9(6) . . ?
C16 C15 C14 118.9(9) . . ?
C16 C15 H15 120.6 . . ?
C14 C15 H15 120.6 . . ?
C17 C16 C15 120.8(9) . . ?
C17 C16 H16 119.6 . . ?
C15 C16 H16 119.6 . . ?
C16 C17 C18 120.1(9) . . ?
C16 C17 H17 120.0 . . ?
C18 C17 H17 120.0 . . ?
C17 C18 C13 119.8(8) . . ?
C17 C18 H18 120.1 . . ?
C13 C18 H18 120.1 . . ?
C24 C19 C20 119.0(7) . . ?
C24 C19 S1 120.6(6) . . ?
C20 C19 S1 120.0(6) . . ?
C21 C20 C19 119.7(7) . . ?
C21 C20 H20 120.1 . . ?
C19 C20 H20 120.1 . . ?
C20 C21 C22 121.4(8) . . ?
C20 C21 H21 119.3 . . ?
C22 C21 H21 119.3 . . ?
C23 C22 C21 118.7(8) . . ?
C23 C22 C25 119.9(8) . . ?
C21 C22 C25 121.3(8) . . ?
C22 C23 C24 121.3(8) . . ?
C22 C23 H23 119.4 . . ?
C24 C23 H23 119.4 . . ?
C19 C24 C23 119.8(7) . . ?
C19 C24 H24 120.1 . . ?
C23 C24 H24 120.1 . . ?
C22 C25 H25A 109.5 . . ?
C22 C25 H25B 109.5 . . ?
H25A C25 H25B 109.5 . . ?
C22 C25 H25C 109.5 . . ?
H25A C25 H25C 109.5 . . ?
H25B C25 H25C 109.5 . . ?

loop_
_geom_bond_atom_site_label_1
_geom_bond_atom_site_label_2
_geom_bond_distance
_geom_bond_site_symmetry_2
_geom_bond_publ_flag
I1 C14 2.107(8) . ?
S1 O4 1.435(5) . ?
S1 O3 1.445(5) . ?
S1 N1 1.660(5) . ?
S1 C19 1.757(7) . ?
Cl1 C9 1.750(7) . ?
N1 N2 1.405(6) . ?
N1 C1 1.456(7) . ?
N2 C4 1.279(8) . ?
O1 C12 1.341(8) . ?
O1 C2 1.471(7) . ?
O2 C12 1.208(7) . ?
C1 C2 1.524(8) . ?
C1 H1A 0.9700 . ?
C1 H1B 0.9700 . ?
C2 C5 1.490(8) . ?
C2 C3 1.531(8) . ?
C3 C4 1.503(8) . ?
C3 H3A 0.9700 . ?
C3 H3B 0.9700 . ?
C4 C6 1.513(8) . ?
C5 H5A 0.9600 . ?
C5 H5B 0.9600 . ?
C5 H5C 0.9600 . ?
C6 C11 1.383(9) . ?
C6 C7 1.388(9) . ?
C7 C8 1.388(8) . ?
C7 H7 0.9300 . ?
C8 C9 1.364(10) . ?
C8 H8 0.9300 . ?
C9 C10 1.374(10) . ?
C10 C11 1.387(9) . ?
C10 H10 0.9300 . ?
C11 H11 0.9300 . ?
C12 C13 1.489(9) . ?
C13 C14 1.362(9) . ?
C13 C18 1.402(9) . ?
C14 C15 1.380(9) . ?
C15 C16 1.373(11) . ?
C15 H15 0.9300 . ?
C16 C17 1.368(12) . ?
C16 H16 0.9300 . ?
C17 C18 1.381(10) . ?
C17 H17 0.9300 . ?
C18 H18 0.9300 . ?
C19 C24 1.387(9) . ?
C19 C20 1.389(9) . ?
C20 C21 1.376(9) . ?
C20 H20 0.9300 . ?
C21 C22 1.379(10) . ?
C21 H21 0.9300 . ?
C22 C23 1.360(10) . ?
C22 C25 1.506(10) . ?
C23 C24 1.388(10) . ?
C23 H23 0.9300 . ?
C24 H24 0.9300 . ?
C25 H25A 0.9600 . ?
C25 H25B 0.9600 . ?
C25 H25C 0.9600 . ?

loop_
_geom_torsion_atom_site_label_1
_geom_torsion_atom_site_label_2
_geom_torsion_atom_site_label_3
_geom_torsion_atom_site_label_4
_geom_torsion
_geom_torsion_site_symmetry_1
_geom_torsion_site_symmetry_2
_geom_torsion_site_symmetry_3
_geom_torsion_site_symmetry_4
_geom_torsion_publ_flag
O4 S1 N1 N2 48.1(5) . . . . ?
O3 S1 N1 N2 176.9(4) . . . . ?
C19 S1 N1 N2 -68.2(5) . . . . ?
O4 S1 N1 C1 -166.8(5) . . . . ?
O3 S1 N1 C1 -38.1(6) . . . . ?
C19 S1 N1 C1 76.9(6) . . . . ?
C1 N1 N2 C4 24.6(9) . . . . ?
S1 N1 N2 C4 169.6(5) . . . . ?
N2 N1 C1 C2 -54.9(8) . . . . ?
S1 N1 C1 C2 162.6(5) . . . . ?
C12 O1 C2 C5 65.0(8) . . . . ?
C12 O1 C2 C1 -62.7(7) . . . . ?
C12 O1 C2 C3 -176.2(5) . . . . ?
N1 C1 C2 O1 -52.7(7) . . . . ?
N1 C1 C2 C5 -179.0(6) . . . . ?
N1 C1 C2 C3 57.5(7) . . . . ?
O1 C2 C3 C4 78.9(6) . . . . ?
C5 C2 C3 C4 -162.1(6) . . . . ?
C1 C2 C3 C4 -36.8(7) . . . . ?
N1 N2 C4 C3 -0.3(10) . . . . ?
N1 N2 C4 C6 176.3(5) . . . . ?
C2 C3 C4 N2 8.8(10) . . . . ?
C2 C3 C4 C6 -167.8(6) . . . . ?
N2 C4 C6 C11 7.5(10) . . . . ?
C3 C4 C6 C11 -175.6(6) . . . . ?
N2 C4 C6 C7 -173.2(7) . . . . ?
C3 C4 C6 C7 3.8(10) . . . . ?
C11 C6 C7 C8 -4.1(11) . . . . ?
C4 C6 C7 C8 176.5(6) . . . . ?
C6 C7 C8 C9 1.9(12) . . . . ?
C7 C8 C9 C10 1.1(12) . . . . ?
C7 C8 C9 Cl1 -177.9(5) . . . . ?
C8 C9 C10 C11 -1.8(13) . . . . ?
Cl1 C9 C10 C11 177.1(6) . . . . ?
C7 C6 C11 C10 3.3(12) . . . . ?
C4 C6 C11 C10 -177.3(7) . . . . ?
C9 C10 C11 C6 -0.4(12) . . . . ?
C2 O1 C12 O2 4.0(11) . . . . ?
C2 O1 C12 C13 -174.1(5) . . . . ?
O2 C12 C13 C14 71.3(10) . . . . ?
O1 C12 C13 C14 -110.6(8) . . . . ?
O2 C12 C13 C18 -106.7(9) . . . . ?
O1 C12 C13 C18 71.4(8) . . . . ?
C18 C13 C14 C15 1.0(11) . . . . ?
C12 C13 C14 C15 -177.0(7) . . . . ?
C18 C13 C14 I1 -178.8(5) . . . . ?
C12 C13 C14 I1 3.2(9) . . . . ?
C13 C14 C15 C16 0.4(12) . . . . ?
I1 C14 C15 C16 -179.8(6) . . . . ?
C14 C15 C16 C17 -0.5(13) . . . . ?
C15 C16 C17 C18 -0.7(14) . . . . ?
C16 C17 C18 C13 2.1(13) . . . . ?
C14 C13 C18 C17 -2.2(11) . . . . ?
C12 C13 C18 C17 175.9(7) . . . . ?
O4 S1 C19 C24 -12.8(7) . . . . ?
O3 S1 C19 C24 -144.4(6) . . . . ?
N1 S1 C19 C24 103.2(6) . . . . ?
O4 S1 C19 C20 160.5(5) . . . . ?
O3 S1 C19 C20 28.9(6) . . . . ?
N1 S1 C19 C20 -83.5(6) . . . . ?
C24 C19 C20 C21 0.4(11) . . . . ?
S1 C19 C20 C21 -173.0(5) . . . . ?
C19 C20 C21 C22 2.4(11) . . . . ?
C20 C21 C22 C23 -3.8(12) . . . . ?
C20 C21 C22 C25 175.6(7) . . . . ?
C21 C22 C23 C24 2.2(13) . . . . ?
C25 C22 C23 C24 -177.1(8) . . . . ?
C20 C19 C24 C23 -1.9(11) . . . . ?
S1 C19 C24 C23 171.4(6) . . . . ?
C22 C23 C24 C19 0.6(13) . . . . ?
